data_2003717
loop_
_publ_author_name
'Chiaroni, A.'
'Riche, C.'
'Adonias, M.'
'Anaya, J.'
'G\'ero, S. D.'
'Tachdjian, C.'

_publ_section_title
;
 Two Methyl-Substituted Carbapenem Antibiotic Precursors
;
_journal_issue 7
_journal_name_full 'Acta Crystallographica Section C'
_journal_page_first 1306
_journal_page_last 1310
_journal_paper_doi 10.1107/S0108270194014423
_journal_volume 51
_journal_year 1995
_chemical_compound_source
;
from chemical synthesis
;
_chemical_formula_moiety 'C27 H39 N O8 S'
_chemical_formula_sum 'C27 H39 N O8 S'
_chemical_formula_weight 537.67
_chemical_name_systematic
;
4-benzyl-6-methoxy-3-propylsulfonyl-2-(2,2,2',2'-tetramethyl-[4,4']
 bi{[1,3]dioxolanyl}-5-yl)-1-aza-bicyclo[3.2.0]heptane-7-one
;
_space_group_IT_number 19
_symmetry_cell_setting orthorhombic
_symmetry_space_group_name_Hall 'P 2ac 2ab'
_symmetry_space_group_name_H-M 'P 21 21 21'
_atom_type_scat_source 'IntTabIV Table 2.2B'
_cell_angle_alpha 90.00
_cell_angle_beta 90.00
_cell_angle_gamma 90.00
_cell_formula_units_Z 4
_cell_length_a 7.244(5)
_cell_length_b 14.863(8)
_cell_length_c 27.308(12)
_cell_measurement_reflns_used 16
_cell_measurement_temperature 293
_cell_measurement_theta_max 25.0
_cell_measurement_theta_min 4.0
_cell_volume 2940(3)
_computing_data_collection 'Philips  PW1100/20 software 1974'
_computing_data_reduction 'PHIL (Riche, 1981)'
_computing_molecular_graphics 'R3M  (Riche,1983);  ORTEP (Johnson, 1963)'
_computing_publication_material 'ACTACIF (Riche, 1992)'
_computing_structure_refinement 'SHELX76   (Sheldrick, 1976)'
_computing_structure_solution 'SHELXS86  (Sheldrick, 1985)'
_diffrn_ambient_temperature 293
_diffrn_measurement_device 'Philips PW100 diffractometer'
_diffrn_measurement_method \q/2\q
_diffrn_radiation_monochromator graphite
_diffrn_radiation_source 'X-ray tube'
_diffrn_radiation_type 'Cu K\a'
_diffrn_radiation_wavelength 1.5418
_diffrn_reflns_av_R_equivalents 0.000
_diffrn_reflns_limit_h_max 28
_diffrn_reflns_limit_h_min 0
_diffrn_reflns_limit_k_max 17
_diffrn_reflns_limit_k_min 0
_diffrn_reflns_limit_l_max 8
_diffrn_reflns_limit_l_min 0
_diffrn_reflns_number 2979
_diffrn_reflns_theta_max 68.01
_diffrn_reflns_theta_min 2.97
_diffrn_standards_decay_% 5
_diffrn_standards_interval_time 180
_diffrn_standards_number 3
_exptl_absorpt_coefficient_mu 1.32
_exptl_absorpt_correction_type none
_exptl_crystal_colour colourless
_exptl_crystal_density_diffrn 1.21
_exptl_crystal_description prism
_exptl_crystal_F_000 1152.00
_exptl_crystal_size_max 0.53
_exptl_crystal_size_mid 0.20
_exptl_crystal_size_min 0.10
_refine_diff_density_max 0.21
_refine_diff_density_min -0.35
_refine_ls_extinction_method none
_refine_ls_goodness_of_fit_obs 1.10
_refine_ls_hydrogen_treatment noref
_refine_ls_matrix_type full
_refine_ls_number_parameters 319
_refine_ls_number_reflns 1656
_refine_ls_R_factor_obs 0.068
_refine_ls_shift/esd_max 0.06
_refine_ls_structure_factor_coef F
_refine_ls_weighting_details 'w=1/[\s^2^(F) +  0.005220 F^2^]'
_refine_ls_weighting_scheme calc
_refine_ls_wR_factor_obs 0.093
_reflns_number_observed 1661
_reflns_number_total 2979
_reflns_observed_criterion refl_observed_if_I_>_2.5_sigma(I)
_cod_data_source_file pa1154.cif
_cod_data_source_block katia
_cod_depositor_comments
;
The following automatic conversions were performed:

'_refine_ls_weighting_scheme' value 'calc w=1/[\s^2^(F) + 0.005220
F^2^]' was changed to 'calc'. New tag '_refine_ls_weighting_details'
was created. The value of the new tag was set to 'w=1/[\s^2^(F) +
0.005220 F^2^]'.

Automatic conversion script
Id: cif_fix_values 3143 2015-03-26 13:38:13Z robertas 
;
_cod_original_cell_volume 2940.(3)
_cod_database_code 2003717

loop_
_symmetry_equiv_pos_as_xyz
+x,+y,+z
1/2-x,-y,1/2+z
1/2+x,1/2-y,-z
-x,1/2+y,1/2-z

loop_
_atom_site_aniso_label
_atom_site_aniso_U_11
_atom_site_aniso_U_12
_atom_site_aniso_U_13
_atom_site_aniso_U_22
_atom_site_aniso_U_23
_atom_site_aniso_U_33
C1 0.0470(42) 0.0012(39) 0.0051(41) 0.0529(39) -0.0039(36) 0.0540(47)
C2 0.0511(45) 0.0001(36) 0.0019(40) 0.0410(33) -0.0071(35) 0.0606(49)
C3 0.0485(46) 0.0061(37) -0.0020(37) 0.0483(38) -0.0009(37) 0.0521(44)
N4 0.0416(35) 0.0049(32) -0.0011(31) 0.0526(31) -0.0044(33) 0.0572(40)
C5 0.0383(37) 0.0110(40) -0.0040(36) 0.0478(37) 0.0049(38) 0.0570(50)
C6 0.0412(37) -0.0007(39) 0.0153(41) 0.0495(35) -0.0005(41) 0.0646(49)
C7 0.0423(47) -0.0042(43) -0.0080(43) 0.0663(45) -0.0048(43) 0.0647(52)
O8 0.0411(30) 0.0132(37) -0.0067(34) 0.1208(53) 0.0073(38) 0.0773(40)
O9 0.0491(31) -0.0019(29) 0.0137(28) 0.0609(30) 0.0026(28) 0.0668(37)
C10 0.0549(50) -0.0054(52) 0.0070(57) 0.0862(65) 0.0052(56) 0.0947(70)
C11 0.0360(43) -0.0113(53) -0.0102(41) 0.1177(76) 0.0047(55) 0.0656(56)
C12 0.0372(41) -0.0034(53) -0.0104(41) 0.1094(70) -0.0075(57) 0.0591(57)
C13 0.0656(64) 0.0137(68) -0.0038(64) 0.1034(78) 0.0180(68) 0.1017(84)
C14 0.0853(88) -0.0149(106) -0.0050(96) 0.1581(137) 0.0731(110) .1334(131)
C15 0.1318(134) -0.0093(166) -0.0052(91) 0.2571(244) 0.0599(132) .0760(96)
C16 0.1028(98) -0.0180(109) 0.0048(74) .1884(146) -0.0248(98) 0.0763(89)
C17 0.0710(63) -0.0205(75) 0.0039(59) 0.1282(89) -0.0047(66) 0.0766(69)
S18 0.1461(30) -0.0056(16) 0.0272(20) 0.0408(9) -0.0076(13) 0.0939(18)
O19 0.1745(93) -0.0233(50) -0.0083(69) 0.0615(36) -0.0506(43) 0.1434(64)
O20 0.1860(97) 0.0488(56) -0.0253(80) 0.0669(45) 0.0065(47) 0.1560(82)
C24 0.0643(52) 0.0001(40) -0.0051(41) 0.0410(33) -0.0036(33) 0.0508(45)
C25 0.0663(54) 0.0046(46) -0.0121(53) 0.0554(45) -0.0099(40) 0.0778(62)
C26 0.0729(63) 0.0132(74) -0.0073(57) 0.1042(74) -0.0315(64) 0.0800(71)
C27 0.1414(138) -0.0155(110) -0.0526(91) .1477(119) -0.0252(79) 0.0854(85)
O28 0.0671(34) 0.0139(28) -0.0083(32) 0.0502(27) -0.0097(25) 0.0631(32)
O29 0.1253(65) 0.0285(46) -0.0489(52) 0.0687(38) -0.0396(39) 0.1176(53)
O30 0.0984(53) 0.0074(48) -0.0255(41) 0.1108(57) -0.0016(40) 0.0697(43)
O31 0.1079(75) 0.0014(91) -0.0566(65) .2078(126) -0.0453(79) 0.1352(82)
C32 0.0996(77) 0.0143(56) 0.0033(67) 0.0495(42) -0.0142(48) 0.0936(71)
C33 0.2746(265) -0.0361(106) 0.0230(176) 0.0688(66) 0.0132(82) .1761(127)
C34 0.1146(107) 0.0773(117) -0.0362(98) .1851(142) -0.1106(118) .1584(129)
C35 0.0984(94) 0.0196(95) -0.0189(64) .1568(130) -0.0061(76) 0.0616(69)
C36 0.1270(122) 0.0571(127) 0.0155(90) .2217(175) 0.0252(108) 0.0999(94)
C37 0.1124(102) 0.0160(143) -0.0003(77) .3046(224) 0.0547(118) 0.0798(80)

loop_
_atom_site_label
_atom_site_fract_x
_atom_site_fract_y
_atom_site_fract_z
_atom_site_U_iso_or_equiv
_atom_site_thermal_displace_type
_atom_site_calc_flag
_atom_site_calc_attached_atom
C1 0.6121(11) 0.9957(5) 0.2506(3) 0.051(7) Uani ? ?
C2 0.6899(11) 1.0242(4) 0.2005(3) 0.051(7) Uani ? ?
C3 0.5897(10) 0.9683(5) 0.1600(3) 0.050(7) Uani ? ?
N4 0.4465(8) 0.9206(4) 0.1882(2) 0.050(6) Uani ? ?
C5 0.4919(11) 0.9122(5) 0.2396(3) 0.048(7) Uani ? ?
C6 0.2807(10) 0.9203(5) 0.2499(3) 0.052(7) Uani ? ?
C7 0.2685(11) 0.9512(6) 0.1981(3) 0.058(8) Uani ? ?
O8 0.1573(8) 0.9879(5) 0.1718(2) 0.080(7) Uani ? ?
O9 0.2165(8) 0.9802(4) 0.2841(2) 0.059(6) Uani ? ?
C10 0.2040(13) 0.9422(6) 0.3319(4) 0.079(11) Uani ? ?
C11 0.7690(11) 0.9779(8) 0.2867(3) 0.073(10) Uani ? ?
C12 0.7030(11) 0.9614(8) 0.3383(3) 0.069(10) Uani ? ?
C13 0.6976(16) 0.8752(8) 0.3581(4) 0.090(13) Uani ? ?
C14 0.6379(20) 0.8595(12) 0.4053(7) 0.126(21) Uani ? ?
C15 0.5926(27) 0.9333(19) 0.4341(6) 0.155(29) Uani ? ?
C16 0.5917(21) 1.0177(13) 0.4160(5) 0.123(20) Uani ? ?
C17 0.6520(16) 1.0325(9) 0.3677(4) 0.092(13) Uani ? ?
S18 0.6647(5) 1.1421(2) 0.1927(1) 0.094(4) Uani ? ?
O19 0.7432(15) 1.1860(4) 0.2331(3) 0.126(12) Uani ? ?
O20 0.4768(17) 1.1617(5) 0.1810(4) 0.136(14) Uani ? ?
C21 0.8381(17) 1.1684(15) 0.1519(4) 0.095(7) Uiso ? ?
C22 0.7708(31) 1.1500(15) 0.1010(3) 0.116(8) Uiso ? ?
C23 0.8618(54) 1.2131(21) 0.0655(6) 0.177(14) Uiso ? ?
C21' 0.7209(19) 1.1738(17) 0.1340(4) 0.115(9) Uiso ? ?
C22' 0.9252(21) 1.1647(18) 0.1274(6) 0.118(9) Uiso ? ?
C23' 0.9795(36) 1.2023(24) 0.0783(8) 0.186(15) Uiso ? ?
C24 0.7194(12) 0.9034(4) 0.1354(3) 0.052(8) Uani ? ?
C25 0.6326(13) 0.8369(5) 0.0996(3) 0.066(9) Uani ? ?
C26 0.6407(15) 0.8617(8) 0.0478(4) 0.086(12) Uani ? ?
C27 0.5249(25) 0.8047(10) 0.0137(5) 0.125(20) Uani ? ?
O28 0.7996(8) 0.8476(3) 0.1713(2) 0.060(5) Uani ? ?
O29 0.7362(11) 0.7580(4) 0.1063(3) 0.104(9) Uani ? ?
O30 0.5631(11) 0.9482(5) 0.0414(2) 0.093(9) Uani ? ?
O31 0.3557(15) 0.8483(10) 0.0132(4) 0.150(17) Uani ? ?
C32 0.8276(17) 0.7600(6) 0.1518(4) 0.081(11) Uani ? ?
C33 0.7459(33) 0.6972(8) 0.1890(6) 0.173(30) Uani ? ?
C34 1.0288(21) 0.7428(11) 0.1435(5) 0.153(22) Uani ? ?
C35 0.3947(20) 0.9427(11) 0.0150(4) 0.106(17) Uani ? ?
C36 0.2369(23) 0.9833(14) 0.0422(5) 0.150(23) Uani ? ?
C37 0.4153(22) 0.9782(15) -0.0350(5) 0.166(26) Uani ? ?
H1 0.53590 1.04319 0.26683 0.056 Uiso calc C1
H2 0.82520 1.01152 0.19807 0.056 Uiso calc C2
H3 0.53923 1.00603 0.13285 0.055 Uiso calc C3
H5 0.55998 0.86241 0.25628 0.052 Uiso calc C5
H6 0.21064 0.86863 0.26420 0.057 Uiso calc C6
H10a 0.15666 0.98857 0.35530 0.086 Uiso calc C10
H10b 0.11752 0.88974 0.33135 0.086 Uiso calc C10
H10c 0.32891 0.92158 0.34274 0.086 Uiso calc C10
H11a 0.85295 1.03133 0.28681 0.080 Uiso calc C11
H11b 0.83926 0.92389 0.27536 0.080 Uiso calc C11
H13 0.73814 0.82312 0.33759 0.099 Uiso calc C13
H14 0.62738 0.79691 0.41836 0.138 Uiso calc C14
H15 0.55988 0.92356 0.46927 0.170 Uiso calc C15
H16 0.54869 1.06911 0.43669 0.135 Uiso calc C16
H17 0.65774 1.09523 0.35449 0.101 Uiso calc C17
H21a 0.94948 1.13083 0.15886 0.105 Uiso calc C21
H21b 0.87128 1.23345 0.15510 0.105 Uiso calc C21
H22a 0.63400 1.15855 0.09972 0.127 Uiso calc C22
H22b 0.80112 1.08650 0.09192 0.127 Uiso calc C22
H23a 0.81614 1.20031 0.03168 0.195 Uiso calc C23
H23b 0.83120 1.27655 0.07454 0.195 Uiso calc C23
H23c 0.99858 1.20439 0.06672 0.195 Uiso calc C23
H21'a 0.68320 1.23771 0.12847 0.127 Uiso calc C21'
H21'b 0.65526 1.13428 0.11002 0.127 Uiso calc C22
H22'a 0.96058 1.09972 0.12912 0.130 Uiso calc C22'
H22'b 0.99056 1.19845 0.15388 0.130 Uiso calc C21
H23'a 1.11594 1.19624 0.07386 0.204 Uiso calc C23'
H23'b 0.91433 1.16841 0.05184 0.204 Uiso calc C23
H23'c 0.94435 1.26728 0.07665 0.204 Uiso calc C23
H24 0.80575 0.94345 0.11691 0.057 Uiso calc C24
H25 0.49744 0.83249 0.10668 0.073 Uiso calc C25
H26 0.77455 0.85529 0.03959 0.094 Uiso calc C26
H27a 0.51210 0.74201 0.02656 0.137 Uiso calc C27
H27b 0.58021 0.80266 -0.01979 0.137 Uiso calc C27
H33a 0.76077 0.63368 0.17757 0.190 Uiso calc C33
H33b 0.81071 0.70509 0.22102 0.190 Uiso calc C33
H33c 0.61167 0.71092 0.19316 0.190 Uiso calc C33
H34a 1.04591 0.68096 0.12984 0.168 Uiso calc C34
H34b 1.07874 0.78811 0.11994 0.168 Uiso calc C34
H34c 1.09650 0.74778 0.17535 0.168 Uiso calc C34
H36a 0.12185 0.97788 0.02212 0.164 Uiso calc C36
H36b 0.21970 0.95100 0.07396 0.164 Uiso calc C36
H36c 0.26302 1.04827 0.04867 0.164 Uiso calc C36
H37a 0.29470 0.97351 -0.05267 0.182 Uiso calc C37
H37b 0.45405 1.04274 -0.03348 0.182 Uiso calc C37
H37c 0.51100 0.94262 -0.05291 0.182 Uiso calc C37

loop_
_geom_angle_atom_site_label_1
_geom_angle_atom_site_label_2
_geom_angle_atom_site_label_3
_geom_angle
_geom_angle_publ_flag
C2 C1 C5 104.7(6) yes
C2 C1 C11 110.4(6) yes
C5 C1 C11 114.0(6) yes
C1 C2 C3 108.2(6) yes
C1 C2 S18 109.9(5) yes
C3 C2 S18 113.2(5) yes
C2 C3 N4 102.4(6) yes
C2 C3 C24 111.5(6) yes
N4 C3 C24 111.4(6) yes
C3 N4 C5 112.8(6) yes
C3 N4 C7 126.7(6) yes
C5 N4 C7 92.8(6) yes
C1 C5 N4 104.3(6) yes
C1 C5 C6 117.1(6) yes
N4 C5 C6 86.9(5) yes
C5 C6 C7 84.9(6) yes
C5 C6 O9 120.3(6) yes
C7 C6 O9 115.2(6) yes
N4 C7 C6 91.7(6) yes
N4 C7 O8 130.3(8) yes
C6 C7 O8 138.0(8) yes
C6 O9 C10 112.9(6) yes
C1 C11 C12 113.3(7) yes
C11 C12 C13 121.5(9) yes
C11 C12 C17 120.2(9) yes
C13 C12 C17 118.3(10) yes
C12 C13 C14 121.8(12) yes
C13 C14 C15 118.0(16) yes
C14 C15 C16 121.9(19) yes
C15 C16 C17 119.2(15) yes
C12 C17 C16 120.5(11) yes
C2 S18 O19 108.9(5) yes
C2 S18 O20 109.1(5) yes
C2 S18 C21 103.1(6) yes
C2 S18 C21' 111.0(7) yes
O19 S18 O20 117.9(6) yes
O19 S18 C21 96.1(7) yes
O19 S18 C21' 120.6(7) yes
O20 S18 C21 120.2(7) yes
O20 S18 C21' 87.8(7) yes
S18 C21 C22 108.7(12) yes
C21 C22 C23 110.0(18) yes
S18 C21' C22' 108.8(13) yes
C21' C22' C23' 109.4(18) yes
C3 C24 C25 116.4(7) yes
C3 C24 O28 108.8(6) yes
C25 C24 O28 103.6(6) yes
C24 C25 C26 116.1(8) yes
C24 C25 O29 103.7(7) yes
C26 C25 O29 108.4(8) yes
C25 C26 C27 115.6(10) yes
C25 C26 O30 109.4(8) yes
C27 C26 O30 102.3(9) yes
C26 C27 O31 103.6(11) yes
C24 O28 C32 109.6(6) yes
C25 O29 C32 110.5(7) yes
C26 O30 C35 110.6(9) yes
C27 O31 C35 106.5(12) yes
O28 C32 O29 106.5(8) yes
O28 C32 C33 105.1(10) yes
O28 C32 C34 110.6(9) yes
O29 C32 C33 113.4(10) yes
O29 C32 C34 108.8(9) yes
C33 C32 C34 112.3(11) yes
O30 C35 O31 104.0(11) yes
O30 C35 C36 112.5(12) yes
O30 C35 C37 111.4(12) yes
O31 C35 C36 105.2(12) yes
O31 C35 C37 109.8(12) yes
C36 C35 C37 113.3(13) yes

loop_
_geom_bond_atom_site_label_1
_geom_bond_atom_site_label_2
_geom_bond_distance
_geom_bond_publ_flag
C1 C2 1.541(11) yes
C1 C5 1.545(10) yes
C1 C11 1.527(11) yes
C2 C3 1.560(10) yes
C2 S18 1.774(7) yes
C3 N4 1.472(10) yes
C3 C24 1.506(11) yes
N4 C5 1.448(10) yes
N4 C7 1.394(10) yes
C5 C6 1.560(11) yes
C6 C7 1.488(12) yes
C6 O9 1.371(9) yes
C7 O8 1.210(10) yes
O9 C10 1.427(12) yes
C11 C12 1.510(12) yes
C12 C13 1.391(16) yes
C12 C17 1.377(16) yes
C13 C14 1.38(2) yes
C14 C15 1.39(3) yes
C15 C16 1.35(3) yes
C16 C17 1.409(18) yes
S18 O19 1.402(9) yes
S18 O20 1.428(12) yes
S18 C21 1.725(13) yes
S18 C21' 1.719(12) yes
C21 C22 1.496(16) yes
C22 C23 1.50(3) yes
C21' C22' 1.50(2) yes
C22' C23' 1.50(3) yes
C24 C25 1.526(11) yes
C24 O28 1.410(9) yes
C25 C26 1.463(14) yes
C25 O29 1.404(11) yes
C26 C27 1.511(19) yes
C26 O30 1.413(14) yes
C27 O31 1.39(2) yes
O28 C32 1.422(10) yes
O29 C32 1.407(13) yes
O30 C35 1.421(15) yes
O31 C35 1.43(2) yes
C32 C33 1.501(19) yes
C32 C34 1.497(19) yes
C35 C36 1.49(2) yes
C35 C37 1.471(18) yes

loop_
_geom_torsion_atom_site_label_1
_geom_torsion_atom_site_label_2
_geom_torsion_atom_site_label_3
_geom_torsion_atom_site_label_4
_geom_torsion
_geom_torsion_publ_flag
C5 C1 C2 C3 9.4(6) yes
C1 C2 C3 N4 7.0(6) yes
C2 C3 N4 C5 -22.9(6) yes
C3 N4 C5 C1 29.4(6) yes
N4 C5 C1 C2 -22.4(6) yes
C7 N4 C5 C6 14.7(8) yes
N4 C5 C6 C7 -13.8(7) yes
C5 C6 C7 N4 14.3(8) yes
C6 C7 N4 C5 -15.4(8) yes
O8 C7 C6 O9 -44.7(8) yes
C1 C5 C6 O9 -25.6(6) yes
C5 C6 O9 C10 -90.1(8) yes
C6 C5 C1 C11 122.9(8) yes
C5 C1 C11 C12 -69.9(8) yes
C2 C1 C11 C12 172.6(10) yes
C1 C11 C12 C13 103.4(11) yes
C1 C11 C12 C17 -78.7(10) yes
C11 C1 C2 C3 132.5(8) yes
C11 C1 C2 S18 -103.5(7) yes
C1 C2 C3 C24 -112.3(8) yes
C1 C2 S18 O19 53.2(6) yes
C1 C2 S18 O20 -76.7(6) yes
C1 C2 S18 C21 154.5(8) yes
C1 C2 S18 C21' -171.7(9) yes
S18 C2 C3 C24 125.7(7) yes
C2 C3 C24 C25 172.7(9) yes
C2 C3 C24 O28 56.2(7) yes
C3 C24 C25 C26 97.2(9) yes
C3 C24 C25 O29 -144.0(9) yes
C24 C25 C26 C27 -169.2(13) yes
C24 C25 C26 O30 -54.4(9) yes
C24 C25 O29 C32 20.0(8) yes
C25 O29 C32 O28 -7.5(8) yes
O29 C32 O28 C24 -9.6(7) yes
C32 O28 C24 C25 21.2(7) yes
O28 C24 C25 O29 -24.7(7) yes
O29 C25 C26 C27 74.6(11) yes
O29 C25 C26 O30 -170.6(11) yes
O30 C26 C27 O31 -29.3(12) yes
C26 C27 O31 C35 36.8(12) yes
C27 O31 C35 O30 -29.8(12) yes
O31 C35 O30 C26 10.1(10) yes
C35 O30 C26 C27 11.3(10) yes
C3 C2 S18 C21 -84.5(7) yes
C3 C2 S18 C21' -50.7(7) yes
C2 S18 C21 C22 83.2(10) yes
S18 C21 C22 C23 149.8(19) yes
C2 S18 C21' C22' -70.7(11) yes
S18 C21' C22' C23' -173.(2) yes
